data_2006570
loop_
_publ_author_name
'Sharma, Nawal K.'
'Kumar, Rajesh'
'Parmar, Virinder S.'
'Errington, William'

_publ_section_title
;
 1-(3,4-Dimethoxyphenyl)-3-(3-methylphenyl)prop-2-en-1-one
;
_journal_issue 10
_journal_name_full 'Acta Crystallographica Section C'
_journal_page_first 1438
_journal_page_last 1440
_journal_paper_doi 10.1107/S0108270197006677
_journal_volume 53
_journal_year 1997
_chemical_formula_sum 'C18 H18 O3'
_chemical_formula_weight 282.32
_chemical_name_systematic
;
1-(3',4'-Dimethoxyphenyl)-3-(3-methylphenyl)prop-2-enone
;
_space_group_IT_number 14
_symmetry_cell_setting monoclinic
_symmetry_space_group_name_Hall '-P 2yn'
_symmetry_space_group_name_H-M 'P 1 21/n 1'
_audit_creation_method SHELXL
_cell_angle_alpha 90.00
_cell_angle_beta 98.990(2)
_cell_angle_gamma 90.00
_cell_formula_units_Z 4
_cell_length_a 9.1496(8)
_cell_length_b 8.5119(6)
_cell_length_c 19.9057(17)
_cell_measurement_reflns_used 3751
_cell_measurement_temperature 220(2)
_cell_measurement_theta_max 23.26
_cell_measurement_theta_min 2.07
_cell_volume 1531.2(2)
_computing_cell_refinement 'SAINT (Siemens, 1995)'
_computing_data_collection 'SMART (Siemens, 1995)'
_computing_data_reduction SAINT
_computing_molecular_graphics 'SHELXTL/PC (Sheldrick, 1995)'
_computing_publication_material SHELXTL/PC
_computing_structure_refinement SHELXL-96
_computing_structure_solution 'SHELXL-96 (Sheldrick, 1996)'
_diffrn_ambient_temperature 220(2)
_diffrn_measurement_device
;
Siemens SMART CCD area detector
;
_diffrn_measurement_method '\w scans'
_diffrn_radiation_monochromator graphite
_diffrn_radiation_source 'normal-focus sealed tube'
_diffrn_radiation_type MoK\a
_diffrn_radiation_wavelength 0.71073
_diffrn_reflns_av_R_equivalents 0.0829
_diffrn_reflns_av_sigmaI/netI 0.0525
_diffrn_reflns_limit_h_max 9
_diffrn_reflns_limit_h_min -10
_diffrn_reflns_limit_k_max 9
_diffrn_reflns_limit_k_min -9
_diffrn_reflns_limit_l_max 19
_diffrn_reflns_limit_l_min -22
_diffrn_reflns_number 6501
_diffrn_reflns_theta_max 23.26
_diffrn_reflns_theta_min 2.07
_diffrn_standards_decay_% nil
_exptl_absorpt_coefficient_mu 0.082
_exptl_absorpt_correction_type none
_exptl_crystal_colour yellow
_exptl_crystal_density_diffrn 1.225
_exptl_crystal_density_meas ?
_exptl_crystal_description block
_exptl_crystal_F_000 600
_exptl_crystal_size_max 0.61
_exptl_crystal_size_mid 0.40
_exptl_crystal_size_min 0.32
_refine_diff_density_max 0.161
_refine_diff_density_min -0.164
_refine_ls_extinction_coef 0.010(2)
_refine_ls_extinction_method 'SHELXL96 (Sheldrick, 1996)'
_refine_ls_goodness_of_fit_all 1.066
_refine_ls_goodness_of_fit_obs 1.073
_refine_ls_hydrogen_treatment 'H atoms riding'
_refine_ls_matrix_type full
_refine_ls_number_parameters 202
_refine_ls_number_reflns 2187
_refine_ls_number_restraints 0
_refine_ls_restrained_S_all 1.066
_refine_ls_restrained_S_obs 1.073
_refine_ls_R_factor_all 0.0609
_refine_ls_R_factor_obs .0471
_refine_ls_shift/esd_max 0.001
_refine_ls_shift/esd_mean 0.000
_refine_ls_structure_factor_coef Fsqd
_refine_ls_weighting_details 'w = 1/[\s^2^(Fo^2^)+(0.0497P)^2^+0.5176P] where P=(Fo^2^+2Fc^2^)/3'
_refine_ls_weighting_scheme calc
_refine_ls_wR_factor_all 0.1283
_refine_ls_wR_factor_obs .1149
_reflns_number_observed 1771
_reflns_number_total 2187
_reflns_observed_criterion >2sigma(I)
_cod_data_source_file cf1168.cif
_cod_data_source_block del27t
_cod_depositor_comments
;
The following automatic conversions were performed:

'_exptl_crystal_density_meas' value 'not measured' was changed to '?'
- the value is perceived as not measured.

Automatic conversion script
Id: cif_fix_values 3008 2015-01-20 13:52:24Z robertas 

The following automatic conversions were performed:

'_refine_ls_weighting_scheme' value 'calc w =
1/[\s^2^(Fo^2^)+(0.0497P)^2^+0.5176P] where P=(Fo^2^+2Fc^2^)/3' was
changed to 'calc'. New tag '_refine_ls_weighting_details' was
created. The value of the new tag was set to 'w =
1/[\s^2^(Fo^2^)+(0.0497P)^2^+0.5176P] where P=(Fo^2^+2Fc^2^)/3'.

Automatic conversion script
Id: cif_fix_values 3143 2015-03-26 13:38:13Z robertas 
;
_cod_original_cell_volume 1531.2(4)
_cod_original_sg_symbol_H-M 'P 21/n'
_cod_database_code 2006570

loop_
_symmetry_equiv_pos_as_xyz
'x, y, z'
'-x+1/2, y+1/2, -z+1/2'
'-x, -y, -z'
'x-1/2, -y-1/2, z-1/2'

loop_
_atom_site_aniso_label
_atom_site_aniso_U_11
_atom_site_aniso_U_22
_atom_site_aniso_U_33
_atom_site_aniso_U_12
_atom_site_aniso_U_13
_atom_site_aniso_U_23
O1 .0456(9) .0730(11) .0537(9) -.0206(8) .0010(7) .0048(8)
O2 .0472(9) .0678(10) .0443(9) -.0110(7) -.0057(7) .0051(7)
O3 .0430(9) .0784(11) .0534(9) -.0030(8) .0014(7) .0200(9)
C1 .0431(12) .0371(11) .0419(11) -.0002(9) .0066(9) .0011(9)
C2 .0354(11) .0396(11) .0466(12) -.0042(8) .0038(9) -.0036(9)
C3 .0399(11) .0394(11) .0429(12) -.0005(9) .0002(9) -.0026(9)
C4 .0446(12) .0495(13) .0440(12) -.0009(10) .0046(9) .0094(10)
C5 .0363(11) .0477(13) .0527(13) -.0045(9) .0034(10) .0038(10)
C6 .0364(11) .0389(11) .0449(12) .0016(9) .0048(9) .0020(9)
C7 .0411(12) .0468(12) .0472(12) .0033(9) .0032(9) .0041(10)
C8 .0403(12) .0530(13) .0484(13) -.0022(10) .0022(10) .0078(11)
C9 .0434(12) .0507(13) .0429(12) -.0009(10) .0040(10) .0010(11)
C10 .0391(11) .0440(12) .0409(11) -.0004(9) .0002(9) -.0019(9)
C11 .0410(12) .0447(12) .0466(12) .0044(9) -.0020(9) -.0004(10)
C12 .0429(12) .0425(12) .0514(13) .0007(10) .0056(10) -.0048(10)
C13 .0377(12) .0547(13) .0570(14) -.0005(10) .0000(10) -.0032(11)
C14 .0449(13) .0628(15) .0533(13) .0046(11) -.0078(10) .0054(12)
C15 .0487(13) .0533(13) .0470(12) .0010(10) .0020(10) .0046(11)
C16 .0533(14) .0628(15) .0666(15) -.0169(12) .0130(11) .0039(13)
C17 .0666(16) .102(2) .0491(15) -.0177(15) -.0085(12) .0131(14)
C18 .0565(14) .0533(14) .0710(16) -.0047(11) .0074(12) .0065(12)

loop_
_atom_site_label
_atom_site_fract_x
_atom_site_fract_y
_atom_site_fract_z
_atom_site_U_iso_or_equiv
_atom_site_thermal_displace_type
_atom_site_calc_flag
_atom_site_refinement_flags
_atom_site_occupancy
_atom_site_disorder_group
_atom_site_type_symbol
O1 1.13736(16) .9637(2) .24591(7) .0582(5) Uani d . 1 . O
O2 1.07614(16) .83398(19) .35436(7) .0545(5) Uani d . 1 . O
O3 .66945(16) .9307(2) .07209(7) .0589(5) Uani d . 1 . O
C1 .8933(2) .9024(2) .18251(10) .0407(5) Uani d . 1 . C
H1 .9151 .9506 .1428 .049 Uiso calc R 1 . H
C2 .9988(2) .8995(2) .24000(10) .0408(5) Uani d . 1 . C
C3 .9667(2) .8271(2) .29973(10) .0414(5) Uani d . 1 . C
C4 .8297(2) .7572(3) .29972(11) .0463(5) Uani d . 1 . C
H4 .8080 .7074 .3391 .056 Uiso calc R 1 . H
C5 .7245(2) .7612(3) .24121(11) .0459(6) Uani d . 1 . C
H5 .6320 .7133 .2415 .055 Uiso calc R 1 . H
C6 .7532(2) .8341(2) .18253(10) .0402(5) Uani d . 1 . C
C7 .6419(2) .8498(3) .11989(11) .0454(5) Uani d . 1 . C
C8 .4953(2) .7730(3) .11660(11) .0477(6) Uani d . 1 . C
H8 .479(2) .698(3) .1523(11) .051(6) Uiso d . 1 . H
C9 .3844(2) .8064(3) .06700(11) .0460(5) Uani d . 1 . C
H9 .406(2) .883(2) .0335(10) .044(6) Uiso d . 1 . H
C10 .2312(2) .7486(2) .05983(10) .0420(5) Uani d . 1 . C
C11 .1852(2) .6404(2) .10477(11) .0451(5) Uani d . 1 . C
H11 .2554 .5981 .1396 .054 Uiso calc R 1 . H
C12 .0383(2) .5932(2) .09958(11) .0458(5) Uani d . 1 . C
C13 -.0630(2) .6549(3) .04677(11) .0506(6) Uani d . 1 . C
H13 -.1625 .6234 .0419 .061 Uiso calc R 1 . H
C14 -.0198(2) .7612(3) .00157(12) .0553(6) Uani d . 1 . C
H14 -.0901 .8020 -.0336 .066 Uiso calc R 1 . H
C15 .1269(2) .8087(3) .00759(11) .0503(6) Uani d . 1 . C
H15 .1558 .8811 -.0235 .060 Uiso calc R 1 . H
C16 1.1738(3) 1.0489(3) .18949(12) .0605(7) Uani d . 1 . C
H16A 1.2720 1.0937 .2012 .091 Uiso calc R 1 . H
H16B 1.1024 1.1325 .1777 .091 Uiso calc R 1 . H
H16C 1.1720 .9787 .1510 .091 Uiso calc R 1 . H
C17 1.0415(3) .7837(4) .41860(12) .0744(8) Uani d . 1 . C
H17A 1.1263 .8008 .4536 .112 Uiso calc R 1 . H
H17B 1.0167 .6728 .4164 .112 Uiso calc R 1 . H
H17C .9578 .8434 .4293 .112 Uiso calc R 1 . H
C18 -.0103(3) .4811(3) .15022(13) .0605(6) Uani d . 1 . C
H18A -.0687 .5371 .1791 .091 Uiso calc R 1 . H
H18B .0761 .4358 .1779 .091 Uiso calc R 1 . H
H18C -.0695 .3980 .1262 .091 Uiso calc R 1 . H

loop_
_atom_type_symbol
_atom_type_description
_atom_type_scat_dispersion_real
_atom_type_scat_dispersion_imag
_atom_type_scat_source
C C 0.0033 0.0016 'International Tables Vol C Tables 4.2.6.8 and 6.1.1.4'
H H 0.0000 0.0000 'International Tables Vol C Tables 4.2.6.8 and 6.1.1.4'
O O 0.0106 0.0060 'International Tables Vol C Tables 4.2.6.8 and 6.1.1.4'

loop_
_geom_angle_atom_site_label_1
_geom_angle_atom_site_label_2
_geom_angle_atom_site_label_3
_geom_angle
_geom_angle_publ_flag
C2 O1 C16 117.70(16) y
C3 O2 C17 117.61(17) y
C2 C1 C6 120.82(19) ?
O1 C2 C1 125.72(19) y
O1 C2 C3 114.45(16) y
C1 C2 C3 119.82(18) ?
O2 C3 C4 124.84(19) y
O2 C3 C2 115.54(17) y
C4 C3 C2 119.62(18) ?
C3 C4 C5 119.79(19) ?
C6 C5 C4 121.34(19) ?
C5 C6 C1 118.60(18) ?
C5 C6 C7 123.52(18) y
C1 C6 C7 117.84(18) ?
O3 C7 C8 120.33(18) ?
O3 C7 C6 120.09(19) ?
C8 C7 C6 119.54(19) ?
C9 C8 C7 121.1(2) ?
C8 C9 C10 127.2(2) y
C15 C10 C11 118.74(19) ?
C15 C10 C9 118.7(2) ?
C11 C10 C9 122.50(18) ?
C12 C11 C10 121.89(19) ?
C11 C12 C13 118.0(2) ?
C11 C12 C18 121.10(19) y
C13 C12 C18 120.9(2) ?
C14 C13 C12 121.1(2) ?
C13 C14 C15 120.4(2) ?
C14 C15 C10 119.8(2) ?

loop_
_geom_bond_atom_site_label_1
_geom_bond_atom_site_label_2
_geom_bond_site_symmetry_2
_geom_bond_distance
_geom_bond_publ_flag
O1 C2 . 1.369(2) y
O1 C16 . 1.420(3) y
O2 C3 . 1.360(2) y
O2 C17 . 1.430(3) y
O3 C7 . 1.232(2) y
C1 C2 . 1.377(3) ?
C1 C6 . 1.407(3) ?
C2 C3 . 1.410(3) ?
C3 C4 . 1.388(3) ?
C4 C5 . 1.390(3) ?
C5 C6 . 1.384(3) ?
C6 C7 . 1.488(3) y
C7 C8 . 1.484(3) y
C8 C9 . 1.331(3) y
C9 C10 . 1.472(3) y
C10 C15 . 1.394(3) ?
C10 C11 . 1.394(3) ?
C11 C12 . 1.391(3) ?
C12 C13 . 1.391(3) ?
C12 C18 . 1.505(3) y
C13 C14 . 1.377(3) ?
C14 C15 . 1.389(3) ?

loop_
_geom_torsion_atom_site_label_1
_geom_torsion_atom_site_label_2
_geom_torsion_atom_site_label_3
_geom_torsion_atom_site_label_4
_geom_torsion
_geom_torsion_publ_flag
C16 O1 C2 C1 3.9(3) y
C16 O1 C2 C3 -175.38(19) y
C6 C1 C2 O1 -179.16(19) ?
C6 C1 C2 C3 0.1(3) ?
C17 O2 C3 C4 -8.4(3) y
C17 O2 C3 C2 170.8(2) y
O1 C2 C3 O2 1.1(3) y
C1 C2 C3 O2 -178.24(18) ?
O1 C2 C3 C4 -179.67(19) ?
C1 C2 C3 C4 1.0(3) ?
O2 C3 C4 C5 178.19(19) ?
C2 C3 C4 C5 -0.9(3) ?
C3 C4 C5 C6 -0.2(3) ?
C4 C5 C6 C1 1.3(3) ?
C4 C5 C6 C7 -176.3(2) ?
C2 C1 C6 C5 -1.2(3) ?
C2 C1 C6 C7 176.49(18) ?
C5 C6 C7 O3 172.1(2) ?
C1 C6 C7 O3 -5.5(3) ?
C5 C6 C7 C8 -5.3(3) ?
C1 C6 C7 C8 177.06(19) ?
O3 C7 C8 C9 -9.4(3) ?
C6 C7 C8 C9 168.1(2) y
C7 C8 C9 C10 -175.3(2) y
C8 C9 C10 C15 174.0(2) y
C8 C9 C10 C11 -3.6(4) ?
C15 C10 C11 C12 -1.1(3) ?
C9 C10 C11 C12 176.44(19) ?
C10 C11 C12 C13 1.3(3) ?
C10 C11 C12 C18 -177.6(2) ?
C11 C12 C13 C14 -1.0(3) ?
C18 C12 C13 C14 178.0(2) y
C12 C13 C14 C15 0.4(3) ?
C13 C14 C15 C10 -0.2(4) ?
C11 C10 C15 C14 0.5(3) ?
C9 C10 C15 C14 -177.2(2) ?

loop_
_cod_related_entry_id
_cod_related_entry_database
_cod_related_entry_code
1 ChemSpider 30652183
